data_7039900
loop_
_publ_author_name
'Laram\'ee-Milette, Baptiste'
'Hanan, Garry S.'

_publ_section_title
;
 Ruthenium bistridentate complexes with non-symmetrical
 hexahydro-pyrimidopyrimidine ligands: a structural and theoretical
 investigation of their optical and electrochemical properties.
;
_journal_issue 31
_journal_name_full 'Dalton transactions (Cambridge, England : 2003)'
_journal_page_first 12507
_journal_page_last 12517
_journal_paper_doi 10.1039/c6dt02408d
_journal_volume 45
_journal_year 2016
_chemical_formula_moiety 'C34 H38 N10 Ru, 2(F6 P), C4 H6 O'
_chemical_formula_sum 'C38 H44 F12 N10 O P2 Ru'
_chemical_formula_weight 1047.84
_space_group_crystal_system monoclinic
_space_group_IT_number 15
_space_group_name_Hall '-C 2yc'
_space_group_name_H-M_alt 'C 1 2/c 1'
_symmetry_space_group_name_Hall '-C 2yc'
_symmetry_space_group_name_H-M 'C 1 2/c 1'
_atom_sites_solution_hydrogens geom
_atom_sites_solution_primary direct
_audit_creation_date 2016-04-01
_audit_creation_method
;
Olex2 1.2
(compiled 2015.01.26 svn.r3150 for OlexSys, GUI svn.r4998)
;
_audit_update_record
;
2016-04-04 deposited with the CCDC.
2016-07-12 downloaded from the CCDC.
;
_cell_angle_alpha 90
_cell_angle_beta 99.4770(10)
_cell_angle_gamma 90
_cell_formula_units_Z 4
_cell_length_a 11.3080(4)
_cell_length_b 26.7172(8)
_cell_length_c 14.0045(5)
_cell_measurement_reflns_used 9868
_cell_measurement_temperature 100(2)
_cell_measurement_theta_max 59.87
_cell_measurement_theta_min 4.31
_cell_volume 4173.3(2)
_computing_cell_refinement 'SAINT v8.34A (Bruker, 2013)'
_computing_data_reduction 'SAINT v8.34A (Bruker, 2013)'
_computing_molecular_graphics 'Olex2 (Dolomanov et al., 2009)'
_computing_publication_material 'Olex2 (Dolomanov et al., 2009)'
_computing_structure_refinement 'XL (Sheldrick, 2008)'
_computing_structure_solution 'XT (Sheldrick, 2015)'
_diffrn_ambient_temperature 100
_diffrn_measured_fraction_theta_full 0.998
_diffrn_measured_fraction_theta_max 0.997
_diffrn_measurement_device_type 'Bruker APEX-II CCD'
_diffrn_measurement_method '\f and \w scans'
_diffrn_radiation_type GaK\a
_diffrn_radiation_wavelength 1.34139
_diffrn_reflns_av_R_equivalents 0.0316
_diffrn_reflns_av_unetI/netI 0.0158
_diffrn_reflns_Laue_measured_fraction_full 0.998
_diffrn_reflns_Laue_measured_fraction_max 0.997
_diffrn_reflns_limit_h_max 14
_diffrn_reflns_limit_h_min -14
_diffrn_reflns_limit_k_max 34
_diffrn_reflns_limit_k_min -34
_diffrn_reflns_limit_l_max 16
_diffrn_reflns_limit_l_min -18
_diffrn_reflns_number 47209
_diffrn_reflns_point_group_measured_fraction_full 0.998
_diffrn_reflns_point_group_measured_fraction_max 0.997
_diffrn_reflns_theta_full 53.594
_diffrn_reflns_theta_max 59.841
_diffrn_reflns_theta_min 2.878
_diffrn_standards_number 0
_exptl_absorpt_coefficient_mu 3.042
_exptl_absorpt_correction_T_max 0.7517
_exptl_absorpt_correction_T_min 0.5457
_exptl_absorpt_correction_type multi-scan
_exptl_absorpt_process_details
;
SADABS-2014/4 (Bruker,2014/4) was used for absorption correction.
wR2(int) was 0.1302 before and 0.0454 after correction.
The Ratio of minimum to maximum transmission is 0.7260.
The \l/2 correction factor is 0.00150.
;
_exptl_crystal_colour purple
_exptl_crystal_density_diffrn 1.668
_exptl_crystal_density_method 'not measured'
_exptl_crystal_description needle
_exptl_crystal_F_000 2128
_exptl_crystal_size_max 0.10
_exptl_crystal_size_mid 0.06
_exptl_crystal_size_min 0.06
_refine_diff_density_max 0.967
_refine_diff_density_min -0.803
_refine_diff_density_rms 0.110
_refine_ls_extinction_method none
_refine_ls_goodness_of_fit_ref 1.076
_refine_ls_hydrogen_treatment constr
_refine_ls_matrix_type full
_refine_ls_number_parameters 298
_refine_ls_number_reflns 4674
_refine_ls_number_restraints 22
_refine_ls_restrained_S_all 1.109
_refine_ls_R_factor_all 0.0358
_refine_ls_R_factor_gt 0.0354
_refine_ls_shift/su_max 0.001
_refine_ls_shift/su_mean 0.000
_refine_ls_structure_factor_coef Fsqd
_refine_ls_weighting_details 'w=1/[\s^2^(Fo^2^)+(0.0530P)^2^+12.0210P] where P=(Fo^2^+2Fc^2^)/3'
_refine_ls_weighting_scheme calc
_refine_ls_wR_factor_gt 0.0944
_refine_ls_wR_factor_ref 0.0947
_reflns_Friedel_coverage 0.000
_reflns_number_gt 4598
_reflns_number_total 4674
_reflns_threshold_expression 'I > 2\s(I)'
_cod_data_source_file c6dt02408d2.cif
_cod_data_source_block bala65_0m
_cod_depositor_comments 'Adding full bibliography for 7039900--7039902.cif.'
_cod_database_code 7039900
_shelx_space_group_comment
;
The symmetry employed for this shelxl refinement is uniquely defined
by the following loop, which should always be used as a source of
symmetry information in preference to the above space-group names.
They are only intended as comments.
;
_shelx_estimated_absorpt_t_max 119.748
_shelx_estimated_absorpt_t_min 8.617
_olex2_refinement_description
;
1. Fixed Uiso
 At 1.2 times of:
  All C(H) groups, All C(H,H) groups
 At 1.5 times of:
  All C(H,H,H) groups
2. Restrained distances
 C19_$1-C18_$1
 1.54 with sigma of 0.02
 C18-C19
 1.54 with sigma of 0.02
 C19_$1-O1_$1
 1.43 with sigma of 0.02
 C19-O1_$1
 1.43 with sigma of 0.02
 C18_$1-O1_$1
 2.36 with sigma of 0.04
 C18-O1_$1
 2.36 with sigma of 0.04
 C19_$1-C19
 2.35 with sigma of 0.04
3. Rigid bond restraints
 O1, C19, C18
 with sigma for 1-2 distances of 0.01 and sigma for 1-3 distances of 0.01
 C18
 with sigma for 1-2 distances of 0.01 and sigma for 1-3 distances of 0.01
4. Uiso/Uaniso restraints and constraints
O1 \\sim C19 \\sim C18: within 1.7A with sigma of 0.04 and sigma for terminal
atoms of 0.08
C18 \\sim C19: within 1.7A with sigma of 0.04 and sigma for terminal atoms of
0.08
5. Others
 Fixed Sof: O1(0.5)
6.a Secondary CH2 refined with riding coordinates:
 C13(H13A,H13B), C16(H16A,H16B), C14(H14A,H14B), C11(H11A,H11B), C12(H12A,
 H12B), C15(H15A,H15B)
6.b Aromatic/amide H refined with riding coordinates:
 C1(H1), C7(H7), C2(H2), C3(H3), C4(H4), C9(H9), C8(H8)
6.c Idealised Me refined as rotating group:
 C18(H18A,H18B,H18C)
;
_shelx_shelxl_version_number 2014/7
_olex2_submission_special_instructions 'No special instructions were received'

loop_
_space_group_symop_operation_xyz
'x, y, z'
'-x, y, -z+1/2'
'x+1/2, y+1/2, z'
'-x+1/2, y+1/2, -z+1/2'
'-x, -y, -z'
'x, -y, z-1/2'
'-x+1/2, -y+1/2, -z'
'x+1/2, -y+1/2, z-1/2'

loop_
_atom_site_label
_atom_site_type_symbol
_atom_site_fract_x
_atom_site_fract_y
_atom_site_fract_z
_atom_site_U_iso_or_equiv
_atom_site_adp_type
_atom_site_occupancy
_atom_site_site_symmetry_order
_atom_site_calc_flag
_atom_site_refinement_flags_posn
_atom_site_refinement_flags_adp
_atom_site_refinement_flags_occupancy
_atom_site_disorder_assembly
_atom_site_disorder_group
Ru1 Ru 0.5000 0.32554(2) 0.7500 0.01343(8) Uani 1 2 d S T P . .
P2 P 1.0000 0.33246(3) 0.7500 0.01842(16) Uani 1 2 d S T P . .
P1 P 0.5000 0.41667(4) 0.2500 0.0374(2) Uani 1 2 d S T P . .
F8 F 1.0000 0.27250(7) 0.7500 0.0273(4) Uani 1 2 d S T P . .
F6 F 0.87661(13) 0.33233(6) 0.67517(12) 0.0324(3) Uani 1 1 d . . . . .
F5 F 1.0000 0.39216(8) 0.7500 0.0371(5) Uani 1 2 d S T P . .
F7 F 1.07327(15) 0.33200(6) 0.66091(12) 0.0339(4) Uani 1 1 d . . . . .
F3 F 0.5000 0.35737(9) 0.2500 0.0429(6) Uani 1 2 d S T P . .
N2 N 0.54634(16) 0.31985(6) 0.61741(13) 0.0147(3) Uani 1 1 d . . . . .
N1 N 0.38595(15) 0.26958(6) 0.69162(12) 0.0143(3) Uani 1 1 d . . . . .
N4 N 0.63007(16) 0.37946(6) 0.78649(13) 0.0160(3) Uani 1 1 d . . . . .
F4 F 0.63409(17) 0.41638(7) 0.30878(15) 0.0508(5) Uani 1 1 d . . . . .
N5 N 0.74125(17) 0.44872(7) 0.74845(14) 0.0217(4) Uani 1 1 d . . . . .
N3 N 0.63726(17) 0.39957(7) 0.62371(13) 0.0192(4) Uani 1 1 d . . . . .
F2 F 0.5504(2) 0.41627(12) 0.15048(17) 0.0851(9) Uani 1 1 d . . . . .
C6 C 0.50899(19) 0.27685(8) 0.56821(14) 0.0160(4) Uani 1 1 d . . . . .
C10 C 0.61786(19) 0.35209(8) 0.58022(15) 0.0179(4) Uani 1 1 d . . . . .
C5 C 0.41571(18) 0.24942(8) 0.60929(15) 0.0164(4) Uani 1 1 d . . . . .
C1 C 0.29359(19) 0.24962(8) 0.72839(16) 0.0184(4) Uani 1 1 d . . . . .
H1 H 0.2715 0.2642 0.7832 0.022 Uiso 1 1 calc R . . . .
C17 C 0.67002(18) 0.40812(8) 0.72342(16) 0.0174(4) Uani 1 1 d . . . . .
C7 C 0.5501(2) 0.26343(9) 0.48420(16) 0.0226(4) Uani 1 1 d . . . . .
H7 H 0.5246 0.2340 0.4517 0.027 Uiso 1 1 calc R . . . .
C13 C 0.8105(2) 0.47597(9) 0.68566(18) 0.0257(5) Uani 1 1 d . . . . .
H13A H 0.8949 0.4747 0.7135 0.031 Uiso 1 1 calc R . . . .
H13B H 0.7860 0.5108 0.6823 0.031 Uiso 1 1 calc R . . . .
C2 C 0.2303(2) 0.20828(9) 0.68782(17) 0.0237(5) Uani 1 1 d . . . . .
H2 H 0.1669 0.1954 0.7148 0.028 Uiso 1 1 calc R . . . .
C16 C 0.6799(2) 0.38872(8) 0.88840(15) 0.0194(4) Uani 1 1 d . . . . .
H16A H 0.7612 0.3760 0.9024 0.023 Uiso 1 1 calc R . . . .
H16B H 0.6323 0.3714 0.9297 0.023 Uiso 1 1 calc R . . . .
C3 C 0.2634(2) 0.18651(9) 0.60617(18) 0.0261(5) Uani 1 1 d . . . . .
H3 H 0.2242 0.1580 0.5790 0.031 Uiso 1 1 calc R . . . .
C4 C 0.3556(2) 0.20766(9) 0.56551(16) 0.0227(4) Uani 1 1 d . . . . .
H4 H 0.3771 0.1941 0.5096 0.027 Uiso 1 1 calc R . . . .
C14 C 0.7604(2) 0.46879(9) 0.84735(18) 0.0274(5) Uani 1 1 d . . . . .
H14A H 0.7456 0.5046 0.8449 0.033 Uiso 1 1 calc R . . . .
H14B H 0.8433 0.4635 0.8768 0.033 Uiso 1 1 calc R . . . .
C11 C 0.6610(2) 0.44122(9) 0.56014(17) 0.0247(5) Uani 1 1 d . . . . .
H11A H 0.6125 0.4700 0.5705 0.030 Uiso 1 1 calc R . . . .
H11B H 0.6411 0.4313 0.4928 0.030 Uiso 1 1 calc R . . . .
C12 C 0.7933(2) 0.45436(9) 0.58444(19) 0.0263(5) Uani 1 1 d . . . . .
H12A H 0.8425 0.4247 0.5825 0.032 Uiso 1 1 calc R . . . .
H12B H 0.8149 0.4787 0.5389 0.032 Uiso 1 1 calc R . . . .
F1 F 0.5000 0.47585(11) 0.2500 0.126(2) Uani 1 2 d S T P . .
C9 C 0.6640(2) 0.33965(10) 0.49661(16) 0.0242(5) Uani 1 1 d . . . . .
H9 H 0.7168 0.3612 0.4728 0.029 Uiso 1 1 calc R . . . .
C15 C 0.6795(2) 0.44438(9) 0.90881(19) 0.0274(5) Uani 1 1 d . . . . .
H15A H 0.5988 0.4576 0.8927 0.033 Uiso 1 1 calc R . . . .
H15B H 0.7086 0.4507 0.9768 0.033 Uiso 1 1 calc R . . . .
C8 C 0.6307(2) 0.29515(10) 0.44975(17) 0.0262(5) Uani 1 1 d . . . . .
H8 H 0.6624 0.2864 0.3949 0.031 Uiso 1 1 calc R . . . .
C19 C 0.9482(6) 0.3924(2) 0.3181(6) 0.154(4) Uani 1 1 d D U . . .
C18 C 0.9964(7) 0.4153(2) 0.4096(5) 0.119(3) Uani 1 1 d D U . . .
H18A H 1.0821 0.4170 0.4161 0.178 Uiso 1 1 calc GR . . . .
H18B H 0.9747 0.3957 0.4614 0.178 Uiso 1 1 calc GR . . . .
H18C H 0.9643 0.4485 0.4119 0.178 Uiso 1 1 calc GR . . . .
O1 O 1.0474(8) 0.4144(3) 0.2613(6) 0.115(3) Uani 0.5 1 d D U . A 1

loop_
_atom_site_aniso_label
_atom_site_aniso_U_11
_atom_site_aniso_U_22
_atom_site_aniso_U_33
_atom_site_aniso_U_23
_atom_site_aniso_U_13
_atom_site_aniso_U_12
Ru1 0.01605(12) 0.01238(12) 0.01181(12) 0.000 0.00221(8) 0.000
P2 0.0159(3) 0.0204(4) 0.0184(4) 0.000 0.0010(3) 0.000
P1 0.0422(6) 0.0243(4) 0.0374(5) 0.000 -0.0180(4) 0.000
F8 0.0306(10) 0.0211(9) 0.0304(10) 0.000 0.0052(8) 0.000
F6 0.0217(7) 0.0383(8) 0.0330(8) 0.0087(6) -0.0082(6) -0.0044(6)
F5 0.0386(12) 0.0212(10) 0.0485(14) 0.000 -0.0022(10) 0.000
F7 0.0330(8) 0.0437(9) 0.0281(8) -0.0008(6) 0.0141(6) -0.0118(6)
F3 0.0311(11) 0.0273(11) 0.0691(17) 0.000 0.0050(11) 0.000
N2 0.0161(8) 0.0153(8) 0.0127(8) 0.0011(6) 0.0018(6) 0.0014(6)
N1 0.0158(8) 0.0128(7) 0.0135(8) -0.0010(6) 0.0005(6) 0.0012(6)
N4 0.0176(8) 0.0138(8) 0.0152(8) 0.0001(6) -0.0011(6) -0.0007(6)
F4 0.0459(10) 0.0456(10) 0.0508(11) 0.0139(8) -0.0224(9) -0.0132(8)
N5 0.0224(9) 0.0166(9) 0.0252(10) 0.0013(7) 0.0014(8) -0.0052(7)
N3 0.0221(9) 0.0168(8) 0.0178(9) 0.0049(7) 0.0006(7) -0.0030(7)
F2 0.0608(14) 0.145(3) 0.0438(12) 0.0367(14) -0.0080(11) -0.0376(15)
C6 0.0191(9) 0.0164(9) 0.0123(9) -0.0009(7) 0.0017(7) 0.0012(7)
C10 0.0182(9) 0.0205(10) 0.0146(9) 0.0034(8) 0.0010(7) 0.0001(8)
C5 0.0189(10) 0.0160(9) 0.0139(9) -0.0009(7) 0.0016(7) 0.0018(7)
C1 0.0181(10) 0.0195(10) 0.0180(10) -0.0012(8) 0.0037(8) -0.0007(8)
C17 0.0154(9) 0.0145(9) 0.0215(10) 0.0019(8) 0.0001(8) 0.0007(7)
C7 0.0266(11) 0.0250(11) 0.0166(10) -0.0042(8) 0.0052(8) -0.0005(9)
C13 0.0220(11) 0.0201(10) 0.0341(13) 0.0069(9) 0.0016(9) -0.0053(8)
C2 0.0211(10) 0.0250(11) 0.0253(11) -0.0025(9) 0.0047(9) -0.0066(9)
C16 0.0211(10) 0.0200(10) 0.0157(10) -0.0009(8) -0.0011(8) -0.0022(8)
C3 0.0303(12) 0.0226(11) 0.0246(12) -0.0068(9) 0.0017(9) -0.0086(9)
C4 0.0293(11) 0.0208(10) 0.0182(10) -0.0071(8) 0.0045(9) -0.0026(9)
C14 0.0318(12) 0.0185(10) 0.0302(12) -0.0032(9) -0.0003(10) -0.0066(9)
C11 0.0265(11) 0.0224(11) 0.0241(11) 0.0099(9) 0.0009(9) -0.0036(9)
C12 0.0259(12) 0.0227(11) 0.0305(12) 0.0117(9) 0.0049(10) -0.0030(9)
F1 0.136(4) 0.0245(14) 0.171(5) 0.000 -0.108(4) 0.000
C9 0.0245(11) 0.0308(12) 0.0183(10) 0.0040(9) 0.0066(9) -0.0041(9)
C15 0.0302(12) 0.0235(11) 0.0274(12) -0.0068(9) 0.0013(10) -0.0015(9)
C8 0.0293(12) 0.0347(13) 0.0163(10) -0.0021(9) 0.0085(9) 0.0002(10)
C19 0.093(4) 0.061(3) 0.277(11) 0.001(5) -0.063(5) 0.005(3)
C18 0.147(6) 0.066(3) 0.171(6) 0.030(4) 0.107(5) 0.035(3)
O1 0.166(9) 0.069(4) 0.088(5) -0.014(4) -0.039(5) -0.065(5)

loop_
_atom_type_symbol
_atom_type_description
_atom_type_scat_dispersion_real
_atom_type_scat_dispersion_imag
_atom_type_scat_source
C C 0.0150 0.0070 'International Tables Vol C Tables 4.2.6.8 and 6.1.1.4'
H H 0.0000 0.0000 'International Tables Vol C Tables 4.2.6.8 and 6.1.1.4'
N N 0.0250 0.0140 'International Tables Vol C Tables 4.2.6.8 and 6.1.1.4'
F F 0.0600 0.0410 'International Tables Vol C Tables 4.2.6.8 and 6.1.1.4'
P P 0.2600 0.3350 'International Tables Vol C Tables 4.2.6.8 and 6.1.1.4'
Ru Ru -0.0760 2.5660 'International Tables Vol C Tables 4.2.6.8 and 6.1.1.4'
O O 0.0389 0.0241 'International Tables Vol C Tables 4.2.6.8 and 6.1.1.4'

loop_
_geom_angle_atom_site_label_1
_geom_angle_atom_site_label_2
_geom_angle_atom_site_label_3
_geom_angle
_geom_angle_site_symmetry_1
_geom_angle_site_symmetry_3
N2 Ru1 N2 171.35(10) . 2_656
N2 Ru1 N1 94.03(7) 2_656 .
N2 Ru1 N1 79.62(7) 2_656 2_656
N2 Ru1 N1 79.63(7) . .
N2 Ru1 N1 94.03(7) . 2_656
N2 Ru1 N4 96.17(7) 2_656 .
N2 Ru1 N4 89.89(7) 2_656 2_656
N2 Ru1 N4 96.16(7) . 2_656
N2 Ru1 N4 89.88(7) . .
N1 Ru1 N1 86.59(9) . 2_656
N1 Ru1 N4 91.97(7) 2_656 .
N1 Ru1 N4 169.27(7) . .
N1 Ru1 N4 169.28(7) 2_656 2_656
N1 Ru1 N4 91.97(7) . 2_656
N4 Ru1 N4 91.36(10) . 2_656
F8 P2 F7 89.56(6) . 2_756
F8 P2 F7 89.56(6) . .
F6 P2 F8 89.87(6) 2_756 .
F6 P2 F8 89.87(6) . .
F6 P2 F6 179.74(13) 2_756 .
F6 P2 F7 90.17(9) . 2_756
F6 P2 F7 89.83(9) 2_756 2_756
F6 P2 F7 90.17(9) 2_756 .
F6 P2 F7 89.83(9) . .
F5 P2 F8 180.0 . .
F5 P2 F6 90.13(6) . 2_756
F5 P2 F6 90.13(6) . .
F5 P2 F7 90.44(6) . 2_756
F5 P2 F7 90.44(6) . .
F7 P2 F7 179.13(13) . 2_756
F3 P1 F4 89.72(8) . .
F3 P1 F4 89.72(8) . 2_655
F3 P1 F2 89.61(12) . 2_655
F3 P1 F2 89.62(12) . .
F4 P1 F4 179.44(15) 2_655 .
F2 P1 F4 89.71(12) 2_655 .
F2 P1 F4 90.28(12) 2_655 2_655
F2 P1 F4 89.71(12) . 2_655
F2 P1 F4 90.28(12) . .
F2 P1 F2 179.2(2) 2_655 .
F1 P1 F3 180.0 . .
F1 P1 F4 90.28(8) . .
F1 P1 F4 90.28(8) . 2_655
F1 P1 F2 90.39(12) . 2_655
F1 P1 F2 90.38(12) . .
C6 N2 Ru1 114.90(14) . .
C10 N2 Ru1 124.94(15) . .
C10 N2 C6 119.86(18) . .
C5 N1 Ru1 113.44(14) . .
C1 N1 Ru1 127.66(14) . .
C1 N1 C5 118.76(18) . .
C17 N4 Ru1 123.69(15) . .
C17 N4 C16 116.07(18) . .
C16 N4 Ru1 120.20(13) . .
C17 N5 C13 126.4(2) . .
C17 N5 C14 121.53(19) . .
C13 N5 C14 112.01(19) . .
C10 N3 C11 116.65(18) . .
C17 N3 C10 125.01(17) . .
C17 N3 C11 115.64(18) . .
N2 C6 C5 113.64(17) . .
N2 C6 C7 121.8(2) . .
C7 C6 C5 124.42(19) . .
N2 C10 N3 118.07(19) . .
N2 C10 C9 120.2(2) . .
C9 C10 N3 121.5(2) . .
N1 C5 C6 115.14(18) . .
N1 C5 C4 121.16(19) . .
C4 C5 C6 123.59(19) . .
N1 C1 H1 118.7 . .
N1 C1 C2 122.6(2) . .
C2 C1 H1 118.7 . .
N4 C17 N5 123.3(2) . .
N4 C17 N3 120.93(19) . .
N5 C17 N3 115.71(19) . .
C6 C7 H7 121.0 . .
C6 C7 C8 118.0(2) . .
C8 C7 H7 121.0 . .
N5 C13 H13A 109.2 . .
N5 C13 H13B 109.2 . .
N5 C13 C12 111.97(19) . .
H13A C13 H13B 107.9 . .
C12 C13 H13A 109.2 . .
C12 C13 H13B 109.2 . .
C1 C2 H2 120.6 . .
C1 C2 C3 118.7(2) . .
C3 C2 H2 120.6 . .
N4 C16 H16A 109.7 . .
N4 C16 H16B 109.7 . .
N4 C16 C15 109.68(18) . .
H16A C16 H16B 108.2 . .
C15 C16 H16A 109.7 . .
C15 C16 H16B 109.7 . .
C2 C3 H3 120.3 . .
C4 C3 C2 119.4(2) . .
C4 C3 H3 120.3 . .
C5 C4 H4 120.3 . .
C3 C4 C5 119.3(2) . .
C3 C4 H4 120.3 . .
N5 C14 H14A 109.2 . .
N5 C14 H14B 109.2 . .
N5 C14 C15 111.87(19) . .
H14A C14 H14B 107.9 . .
C15 C14 H14A 109.2 . .
C15 C14 H14B 109.2 . .
N3 C11 H11A 110.1 . .
N3 C11 H11B 110.1 . .
N3 C11 C12 108.02(18) . .
H11A C11 H11B 108.4 . .
C12 C11 H11A 110.1 . .
C12 C11 H11B 110.1 . .
C13 C12 C11 105.5(2) . .
C13 C12 H12A 110.6 . .
C13 C12 H12B 110.6 . .
C11 C12 H12A 110.6 . .
C11 C12 H12B 110.6 . .
H12A C12 H12B 108.8 . .
C10 C9 H9 120.2 . .
C8 C9 C10 119.5(2) . .
C8 C9 H9 120.2 . .
C16 C15 H15A 110.3 . .
C16 C15 H15B 110.3 . .
C14 C15 C16 107.3(2) . .
C14 C15 H15A 110.3 . .
C14 C15 H15B 110.3 . .
H15A C15 H15B 108.5 . .
C7 C8 H8 119.9 . .
C9 C8 C7 120.3(2) . .
C9 C8 H8 119.9 . .
C18 C19 O1 95.3(5) . .
O1 C19 C18 121.2(7) 2_755 .
O1 C19 O1 41.9(7) 2_755 .
C19 C18 H18A 109.5 . .
C19 C18 H18B 109.5 . .
C19 C18 H18C 109.5 . .
H18A C18 H18B 109.5 . .
H18A C18 H18C 109.5 . .
H18B C18 H18C 109.5 . .
C19 O1 C19 113.6(7) 2_755 .
O1 O1 C19 85.6(8) 2_755 2_755
O1 O1 C19 52.5(8) 2_755 .

loop_
_geom_bond_atom_site_label_1
_geom_bond_atom_site_label_2
_geom_bond_distance
_geom_bond_site_symmetry_2
Ru1 N2 2.0164(18) .
Ru1 N2 2.0165(18) 2_656
Ru1 N1 2.0542(17) 2_656
Ru1 N1 2.0542(17) .
Ru1 N4 2.0622(17) 2_656
Ru1 N4 2.0621(17) .
P2 F8 1.602(2) .
P2 F6 1.6011(14) 2_756
P2 F6 1.6011(14) .
P2 F5 1.595(2) .
P2 F7 1.6073(15) .
P2 F7 1.6074(15) 2_756
P1 F3 1.584(2) .
P1 F4 1.6017(17) 2_655
P1 F4 1.6018(17) .
P1 F2 1.590(3) .
P1 F2 1.590(3) 2_655
P1 F1 1.581(3) .
N2 C6 1.370(3) .
N2 C10 1.344(3) .
N1 C5 1.364(3) .
N1 C1 1.348(3) .
N4 C17 1.305(3) .
N4 C16 1.467(3) .
N5 C17 1.362(3) .
N5 C13 1.464(3) .
N5 C14 1.468(3) .
N3 C10 1.409(3) .
N3 C17 1.403(3) .
N3 C11 1.477(3) .
C6 C5 1.477(3) .
C6 C7 1.382(3) .
C10 C9 1.398(3) .
C5 C4 1.395(3) .
C1 H1 0.9300 .
C1 C2 1.386(3) .
C7 H7 0.9300 .
C7 C8 1.388(3) .
C13 H13A 0.9700 .
C13 H13B 0.9700 .
C13 C12 1.513(4) .
C2 H2 0.9300 .
C2 C3 1.388(3) .
C16 H16A 0.9700 .
C16 H16B 0.9700 .
C16 C15 1.514(3) .
C3 H3 0.9300 .
C3 C4 1.388(3) .
C4 H4 0.9300 .
C14 H14A 0.9700 .
C14 H14B 0.9700 .
C14 C15 1.504(4) .
C11 H11A 0.9700 .
C11 H11B 0.9700 .
C11 C12 1.519(3) .
C12 H12A 0.9700 .
C12 H12B 0.9700 .
C9 H9 0.9300 .
C9 C8 1.380(4) .
C15 H15A 0.9700 .
C15 H15B 0.9700 .
C8 H8 0.9300 .
C19 C18 1.444(8) .
C19 O1 1.590(11) .
C19 O1 1.266(11) 2_755
C18 H18A 0.9600 .
C18 H18B 0.9600 .
C18 H18C 0.9600 .
O1 C19 1.266(11) 2_755
O1 O1 1.066(17) 2_755

loop_
_geom_torsion_atom_site_label_1
_geom_torsion_atom_site_label_2
_geom_torsion_atom_site_label_3
_geom_torsion_atom_site_label_4
_geom_torsion
_geom_torsion_site_symmetry_1
_geom_torsion_site_symmetry_4
Ru1 N2 C6 C5 15.5(2) . .
Ru1 N2 C6 C7 -168.99(17) . .
Ru1 N2 C10 N3 -17.5(3) . .
Ru1 N2 C10 C9 166.99(16) . .
Ru1 N1 C5 C6 -10.4(2) . .
Ru1 N1 C5 C4 173.36(17) . .
Ru1 N1 C1 C2 -172.98(17) . .
Ru1 N4 C17 N5 169.16(16) . .
Ru1 N4 C17 N3 -8.4(3) . .
Ru1 N4 C16 C15 -131.51(16) . .
N2 C6 C5 N1 -3.1(3) . .
N2 C6 C5 C4 173.1(2) . .
N2 C6 C7 C8 -0.5(3) . .
N2 C10 C9 C8 3.3(3) . .
N1 C5 C4 C3 0.4(3) . .
N1 C1 C2 C3 0.1(4) . .
N4 C16 C15 C14 -62.8(2) . .
N5 C13 C12 C11 40.0(2) . .
N5 C14 C15 C16 43.5(3) . .
N3 C10 C9 C8 -172.1(2) . .
N3 C11 C12 C13 -67.4(2) . .
C6 N2 C10 N3 169.11(18) . .
C6 N2 C10 C9 -6.4(3) . .
C6 C5 C4 C3 -175.5(2) . .
C6 C7 C8 C9 -2.7(4) . .
C10 N2 C6 C5 -170.47(18) . .
C10 N2 C6 C7 5.1(3) . .
C10 N3 C17 N4 -34.7(3) . .
C10 N3 C17 N5 147.6(2) . .
C10 N3 C11 C12 -106.7(2) . .
C10 C9 C8 C7 1.3(4) . .
C5 N1 C1 C2 2.3(3) . .
C5 C6 C7 C8 174.6(2) . .
C1 N1 C5 C6 173.67(18) . .
C1 N1 C5 C4 -2.6(3) . .
C1 C2 C3 C4 -2.3(4) . .
C17 N4 C16 C15 46.3(3) . .
C17 N5 C13 C12 1.0(3) . .
C17 N5 C14 C15 -8.5(3) . .
C17 N3 C10 N2 49.0(3) . .
C17 N3 C10 C9 -135.5(2) . .
C17 N3 C11 C12 55.7(3) . .
C7 C6 C5 N1 -178.5(2) . .
C7 C6 C5 C4 -2.3(3) . .
C13 N5 C17 N4 165.7(2) . .
C13 N5 C17 N3 -16.7(3) . .
C13 N5 C14 C15 174.0(2) . .
C2 C3 C4 C5 2.0(4) . .
C16 N4 C17 N5 -8.5(3) . .
C16 N4 C17 N3 173.94(18) . .
C14 N5 C17 N4 -11.5(3) . .
C14 N5 C17 N3 166.1(2) . .
C14 N5 C13 C12 178.45(19) . .
C11 N3 C10 N2 -150.49(19) . .
C11 N3 C10 C9 25.0(3) . .
C11 N3 C17 N4 164.6(2) . .
C11 N3 C17 N5 -13.1(3) . .
C18 C19 O1 C19 163.7(7) . 2_755
C18 C19 O1 O1 -132.5(7) . 2_755
O1 C19 O1 C19 -63.8(10) 2_755 2_755
